data_7031421
loop_
_publ_author_name
'Kuznetsov, Denis A.'
'Fedyanin, Ivan V.'
'Lyssenko, Konstantin A.'
'Bazhenova, Tamara A.'

_publ_section_title
;
 Retrosynthetic approach to the design of molybdenum-magnesium
 oxoalkoxides.
;
_journal_issue 34
_journal_name_full 'Dalton transactions (Cambridge, England : 2003)'
_journal_page_first 12876
_journal_paper_doi 10.1039/c4dt01035c
_journal_volume 43
_journal_year 2014
_chemical_formula_moiety 'C28 H68 Mg2 Mo6 N8 O28'
_chemical_formula_sum 'C28 H68 Mg2 Mo6 N8 O28'
_chemical_formula_weight 1589.16
_chemical_name_systematic
; 
 ? 
;
_space_group_IT_number 14
_symmetry_cell_setting monoclinic
_symmetry_space_group_name_Hall '-P 2yn'
_symmetry_space_group_name_H-M 'P 1 21/n 1'
_atom_sites_solution_hydrogens geom
_atom_sites_solution_primary direct
_atom_sites_solution_secondary difmap
_audit_creation_method SHELXL-97
_cell_angle_alpha 90.00
_cell_angle_beta 106.75(3)
_cell_angle_gamma 90.00
_cell_formula_units_Z 2
_cell_length_a 12.086(2)
_cell_length_b 13.745(3)
_cell_length_c 17.615(4)
_cell_measurement_reflns_used 999
_cell_measurement_temperature 100(2)
_cell_measurement_theta_max 30
_cell_measurement_theta_min 3
_cell_volume 2802.1(11)
_computing_cell_refinement 'Bruker SAINT'
_computing_data_collection 'Bruker APEX II'
_computing_data_reduction 'Bruker SAINT'
_computing_molecular_graphics 'SHELXTL ver. 2009-9.1 (Sheldrick, 2008b)'
_computing_publication_material 'SHELXTL ver. 2009-9.1 (Sheldrick, 2008b)'
_computing_structure_refinement 'SHELXTL ver. 2009-9.1 (Sheldrick, 2008b)'
_computing_structure_solution 'SHELXTL ver. 2009-9.1 (Sheldrick, 2008b)'
_diffrn_ambient_temperature 100(2)
_diffrn_measured_fraction_theta_full 0.995
_diffrn_measured_fraction_theta_max 0.995
_diffrn_measurement_device_type 'Bruker APEX II CCD area detector'
_diffrn_measurement_method 'omega scans'
_diffrn_radiation_monochromator graphite
_diffrn_radiation_source 'fine-focus sealed tube'
_diffrn_radiation_type MoK\a
_diffrn_radiation_wavelength 0.71073
_diffrn_reflns_av_R_equivalents 0.0000
_diffrn_reflns_av_sigmaI/netI 0.0417
_diffrn_reflns_limit_h_max 16
_diffrn_reflns_limit_h_min -17
_diffrn_reflns_limit_k_max 19
_diffrn_reflns_limit_k_min 0
_diffrn_reflns_limit_l_max 24
_diffrn_reflns_limit_l_min 0
_diffrn_reflns_number 8112
_diffrn_reflns_theta_full 30.00
_diffrn_reflns_theta_max 30.00
_diffrn_reflns_theta_min 1.82
_exptl_absorpt_coefficient_mu 1.410
_exptl_absorpt_correction_T_max 0.806
_exptl_absorpt_correction_T_min 0.747
_exptl_absorpt_correction_type multi-scan
_exptl_absorpt_process_details 'TWINABS v2008/4, (Bruker, 2008)'
_exptl_crystal_colour yellow
_exptl_crystal_density_diffrn 1.883
_exptl_crystal_density_method 'not measured'
_exptl_crystal_description prism
_exptl_crystal_F_000 1584
_exptl_crystal_size_max 0.22
_exptl_crystal_size_mid 0.18
_exptl_crystal_size_min 0.16
_refine_diff_density_max 1.024
_refine_diff_density_min -0.815
_refine_diff_density_rms 0.153
_refine_ls_extinction_method none
_refine_ls_goodness_of_fit_ref 1.047
_refine_ls_hydrogen_treatment constr
_refine_ls_matrix_type full
_refine_ls_number_parameters 336
_refine_ls_number_reflns 8131
_refine_ls_number_restraints 0
_refine_ls_restrained_S_all 1.047
_refine_ls_R_factor_all 0.0442
_refine_ls_R_factor_gt 0.0339
_refine_ls_shift/su_max 0.002
_refine_ls_shift/su_mean 0.000
_refine_ls_structure_factor_coef Fsqd
_refine_ls_weighting_details 'calc w=1/[\s^2^(Fo^2^)+(0.0500P)^2^+5.0000P] where P=(Fo^2^+2Fc^2^)/3'
_refine_ls_weighting_scheme calc
_refine_ls_wR_factor_gt 0.0854
_refine_ls_wR_factor_ref 0.0922
_reflns_number_gt 7287
_reflns_number_total 8131
_reflns_threshold_expression I>2\s(I)
_cod_data_source_file c4dt01035c2.cif
_cod_data_source_block momg_5
_cod_depositor_comments
;
The following automatic conversions were performed:

'_symmetry_cell_setting' value 'Monoclinic' changed to 'monoclinic'
according to
/usr/data/users/saulius/crontab/automatic-downloads/rss-feeds/RSC/lib/dictionaries/cif_core.dic
dictionary named 'cif_core.dic' version 2.4.2 from 2011-04-26.

Automatic conversion script
Id: cif_fix_values 2281 2013-09-26 08:29:07Z andrius 

 Adding full bibliography for 7031417--7031422.cif.
;
_cod_original_cell_volume 2802.2(10)
_cod_original_sg_symbol_H-M 'P 21/n'
_cod_database_code 7031421

loop_
_symmetry_equiv_pos_as_xyz
'x, y, z'
'-x+1/2, y+1/2, -z+1/2'
'-x, -y, -z'
'x-1/2, -y-1/2, z-1/2'

loop_
_atom_site_label
_atom_site_type_symbol
_atom_site_fract_x
_atom_site_fract_y
_atom_site_fract_z
_atom_site_U_iso_or_equiv
_atom_site_adp_type
_atom_site_occupancy
_atom_site_symmetry_multiplicity
_atom_site_calc_flag
_atom_site_refinement_flags
Mo1 Mo 0.16619(3) 1.03234(3) -0.06162(2) 0.01019(7) Uani 1 1 d .
Mo2 Mo -0.05456(3) 1.06153(3) -0.08597(2) 0.00965(7) Uani 1 1 d .
Mo3 Mo -0.24289(3) 1.19886(3) -0.01007(2) 0.01315(8) Uani 1 1 d .
Mg1 Mg 0.20338(13) 1.26032(11) -0.03483(9) 0.0125(3) Uani 1 1 d .
O1 O 0.1642(3) 1.0193(2) -0.15732(19) 0.0157(6) Uani 1 1 d .
O2 O -0.0982(3) 1.0508(2) -0.18537(18) 0.0163(6) Uani 1 1 d .
O3 O 0.0765(3) 1.1522(2) -0.06029(18) 0.0114(6) Uani 1 1 d .
O4 O 0.0415(3) 0.9453(2) -0.04611(18) 0.0113(6) Uani 1 1 d .
O5 O 0.2950(3) 1.1307(2) -0.02724(18) 0.0136(6) Uani 1 1 d .
O6 O 0.2815(3) 0.9154(2) -0.02614(18) 0.0145(6) Uani 1 1 d .
O7 O -0.1530(3) 1.1780(2) -0.07588(19) 0.0147(6) Uani 1 1 d .
O8 O -0.1891(3) 0.9754(2) -0.07073(18) 0.0115(6) Uani 1 1 d .
O9 O -0.3658(3) 1.2602(3) -0.0623(2) 0.0258(8) Uani 1 1 d .
O10 O -0.1686(4) 1.2726(2) 0.0670(2) 0.0256(8) Uani 1 1 d .
O11 O 0.2102(3) 1.2623(2) 0.0824(2) 0.0172(7) Uani 1 1 d .
O12 O 0.3404(3) 1.3534(2) -0.0120(2) 0.0166(6) Uani 1 1 d .
O13 O 0.0871(3) 1.3759(2) -0.0598(2) 0.0190(7) Uani 1 1 d .
O14 O 0.1966(3) 1.2717(3) -0.1532(2) 0.0218(7) Uani 1 1 d .
N11 N 0.1469(4) 1.2240(3) 0.1880(2) 0.0180(8) Uani 1 1 d .
N12 N 0.4011(3) 1.4594(3) -0.0900(2) 0.0166(7) Uani 1 1 d .
N13 N -0.0780(4) 1.4625(3) -0.1046(2) 0.0195(8) Uani 1 1 d .
N14 N 0.1075(4) 1.2832(3) -0.2845(2) 0.0262(9) Uani 1 1 d .
C5 C 0.4015(5) 1.1124(4) -0.0434(4) 0.0334(14) Uani 1 1 d .
H5A H 0.4264 1.0456 -0.0278 0.050 Uiso 1 1 calc R
H5B H 0.4601 1.1581 -0.0133 0.050 Uiso 1 1 calc R
H5C H 0.3917 1.1208 -0.1002 0.050 Uiso 1 1 calc R
C8 C -0.2980(4) 0.9746(4) -0.1291(3) 0.0171(9) Uani 1 1 d .
H8A H -0.3510 0.9319 -0.1119 0.026 Uiso 1 1 calc R
H8B H -0.2887 0.9506 -0.1793 0.026 Uiso 1 1 calc R
H8C H -0.3295 1.0408 -0.1365 0.026 Uiso 1 1 calc R
C11 C 0.1348(4) 1.2304(3) 0.1112(3) 0.0150(8) Uani 1 1 d .
H11A H 0.0638 1.2093 0.0757 0.018 Uiso 1 1 calc R
C12 C 0.4037(4) 1.3747(3) -0.0543(3) 0.0171(9) Uani 1 1 d .
H12A H 0.4569 1.3271 -0.0613 0.021 Uiso 1 1 calc R
C13 C -0.0174(4) 1.3887(3) -0.0661(3) 0.0189(9) Uani 1 1 d .
H13A H -0.0554 1.3428 -0.0419 0.023 Uiso 1 1 calc R
C14 C 0.1192(4) 1.2486(4) -0.2136(3) 0.0192(9) Uani 1 1 d .
H14G H 0.0640 1.2021 -0.2079 0.023 Uiso 1 1 calc R
C111 C 0.2537(5) 1.2536(5) 0.2464(3) 0.0300(12) Uani 1 1 d .
H11B H 0.2958 1.2991 0.2219 0.045 Uiso 1 1 calc R
H11C H 0.3017 1.1962 0.2654 0.045 Uiso 1 1 calc R
H11D H 0.2355 1.2855 0.2911 0.045 Uiso 1 1 calc R
C112 C 0.0551(5) 1.1848(4) 0.2179(3) 0.0262(11) Uani 1 1 d .
H11E H -0.0161 1.1785 0.1741 0.039 Uiso 1 1 calc R
H11F H 0.0417 1.2289 0.2581 0.039 Uiso 1 1 calc R
H11G H 0.0781 1.1207 0.2416 0.039 Uiso 1 1 calc R
C121 C 0.4848(5) 1.4795(4) -0.1343(3) 0.0219(10) Uani 1 1 d .
H12B H 0.5303 1.4208 -0.1355 0.033 Uiso 1 1 calc R
H12C H 0.5364 1.5323 -0.1082 0.033 Uiso 1 1 calc R
H12D H 0.4434 1.4989 -0.1886 0.033 Uiso 1 1 calc R
C122 C 0.3188(4) 1.5347(4) -0.0860(4) 0.0255(11) Uani 1 1 d .
H12E H 0.2554 1.5059 -0.0692 0.038 Uiso 1 1 calc R
H12F H 0.2880 1.5646 -0.1383 0.038 Uiso 1 1 calc R
H12G H 0.3575 1.5844 -0.0476 0.038 Uiso 1 1 calc R
C131 C -0.0248(5) 1.5326(4) -0.1462(4) 0.0284(11) Uani 1 1 d .
H13B H 0.0311 1.4990 -0.1676 0.043 Uiso 1 1 calc R
H13C H 0.0148 1.5832 -0.1090 0.043 Uiso 1 1 calc R
H13D H -0.0848 1.5625 -0.1896 0.043 Uiso 1 1 calc R
C132 C -0.1991(5) 1.4783(4) -0.1068(4) 0.0258(11) Uani 1 1 d .
H13E H -0.2251 1.4246 -0.0797 0.039 Uiso 1 1 calc R
H13F H -0.2472 1.4812 -0.1621 0.039 Uiso 1 1 calc R
H13G H -0.2058 1.5397 -0.0802 0.039 Uiso 1 1 calc R
C141 C 0.1835(9) 1.3586(6) -0.2974(4) 0.063(3) Uani 1 1 d .
H14A H 0.2186 1.3928 -0.2474 0.095 Uiso 1 1 calc R
H14B H 0.1391 1.4049 -0.3369 0.095 Uiso 1 1 calc R
H14C H 0.2443 1.3294 -0.3167 0.095 Uiso 1 1 calc R
C142 C 0.0154(6) 1.2504(5) -0.3533(3) 0.0333(13) Uani 1 1 d .
H14D H -0.0341 1.2039 -0.3362 0.050 Uiso 1 1 calc R
H14E H 0.0493 1.2188 -0.3912 0.050 Uiso 1 1 calc R
H14F H -0.0308 1.3064 -0.3786 0.050 Uiso 1 1 calc R

loop_
_atom_site_aniso_label
_atom_site_aniso_U_11
_atom_site_aniso_U_22
_atom_site_aniso_U_33
_atom_site_aniso_U_23
_atom_site_aniso_U_13
_atom_site_aniso_U_12
Mo1 0.01148(16) 0.00794(14) 0.01148(15) 0.00041(12) 0.00382(13) 0.00080(13)
Mo2 0.01053(15) 0.00779(14) 0.00985(14) 0.00065(12) 0.00169(13) 0.00078(12)
Mo3 0.01271(16) 0.00859(15) 0.01876(17) 0.00066(13) 0.00552(14) 0.00213(13)
Mg1 0.0122(7) 0.0101(6) 0.0150(7) 0.0000(5) 0.0038(6) -0.0002(5)
O1 0.0162(15) 0.0141(15) 0.0169(14) 0.0017(12) 0.0051(13) 0.0005(12)
O2 0.0181(15) 0.0131(14) 0.0168(15) 0.0033(11) 0.0035(13) 0.0009(12)
O3 0.0091(14) 0.0098(13) 0.0157(15) 0.0011(11) 0.0043(12) 0.0035(11)
O4 0.0126(14) 0.0083(13) 0.0127(14) 0.0010(11) 0.0029(11) 0.0012(11)
O5 0.0132(14) 0.0090(13) 0.0184(15) -0.0004(11) 0.0045(12) 0.0011(12)
O6 0.0157(16) 0.0105(14) 0.0173(15) 0.0007(11) 0.0048(12) 0.0019(11)
O7 0.0131(14) 0.0123(14) 0.0173(16) 0.0019(12) 0.0021(12) 0.0024(11)
O8 0.0134(14) 0.0084(13) 0.0102(13) 0.0029(11) -0.0005(11) 0.0005(11)
O9 0.0207(18) 0.0210(17) 0.037(2) 0.0099(16) 0.0107(16) 0.0080(14)
O10 0.035(2) 0.0170(16) 0.0286(19) -0.0091(14) 0.0146(17) -0.0057(15)
O11 0.0208(17) 0.0151(15) 0.0158(16) -0.0032(12) 0.0056(13) -0.0029(13)
O12 0.0154(15) 0.0141(15) 0.0193(16) -0.0039(12) 0.0037(13) -0.0037(12)
O13 0.0151(15) 0.0144(15) 0.0269(18) 0.0011(14) 0.0050(13) -0.0003(12)
O14 0.0249(18) 0.0215(17) 0.0191(16) -0.0012(13) 0.0066(14) -0.0059(14)
N11 0.027(2) 0.0145(18) 0.0116(17) -0.0008(14) 0.0037(16) -0.0024(15)
N12 0.0153(17) 0.0142(18) 0.0210(18) -0.0013(15) 0.0063(15) 0.0025(14)
N13 0.0171(19) 0.0143(17) 0.025(2) 0.0013(15) 0.0024(16) -0.0003(15)
N14 0.038(3) 0.024(2) 0.0159(18) 0.0002(16) 0.0059(19) -0.0080(19)
C5 0.016(2) 0.020(3) 0.066(4) -0.011(3) 0.015(3) -0.0027(19)
C8 0.0105(19) 0.021(2) 0.017(2) 0.0018(17) -0.0008(16) -0.0035(17)
C11 0.020(2) 0.0115(19) 0.0109(19) -0.0037(15) 0.0002(17) -0.0002(16)
C12 0.014(2) 0.017(2) 0.020(2) -0.0014(18) 0.0047(17) 0.0003(16)
C13 0.019(2) 0.015(2) 0.023(2) -0.0011(17) 0.0056(19) -0.0022(17)
C14 0.022(2) 0.019(2) 0.016(2) 0.0016(17) 0.0048(18) 0.0014(18)
C111 0.033(3) 0.036(3) 0.016(2) -0.002(2) -0.001(2) -0.010(2)
C112 0.039(3) 0.025(3) 0.019(2) -0.0025(19) 0.015(2) -0.011(2)
C121 0.024(2) 0.024(2) 0.019(2) -0.0025(19) 0.0097(19) -0.0012(19)
C122 0.020(2) 0.021(2) 0.040(3) 0.006(2) 0.015(2) 0.0047(19)
C131 0.025(3) 0.022(2) 0.038(3) 0.010(2) 0.008(2) 0.003(2)
C132 0.019(2) 0.017(2) 0.039(3) -0.003(2) 0.004(2) 0.0001(18)
C141 0.094(7) 0.066(5) 0.028(3) 0.001(3) 0.016(4) -0.049(5)
C142 0.037(3) 0.032(3) 0.025(3) -0.002(2) 0.001(2) 0.008(3)

loop_
_atom_type_symbol
_atom_type_description
_atom_type_scat_dispersion_real
_atom_type_scat_dispersion_imag
_atom_type_scat_source
C C 0.0033 0.0016 'International Tables Vol C Tables 4.2.6.8 and 6.1.1.4'
H H 0.0000 0.0000 'International Tables Vol C Tables 4.2.6.8 and 6.1.1.4'
N N 0.0061 0.0033 'International Tables Vol C Tables 4.2.6.8 and 6.1.1.4'
O O 0.0106 0.0060 'International Tables Vol C Tables 4.2.6.8 and 6.1.1.4'
Mg Mg 0.0486 0.0363 'International Tables Vol C Tables 4.2.6.8 and 6.1.1.4'
Mo Mo -1.6832 0.6857 'International Tables Vol C Tables 4.2.6.8 and 6.1.1.4'

loop_
_geom_angle_atom_site_label_1
_geom_angle_atom_site_label_2
_geom_angle_atom_site_label_3
_geom_angle
_geom_angle_site_symmetry_1
_geom_angle_site_symmetry_3
O1 Mo1 O3 104.49(14) . .
O1 Mo1 O4 106.12(14) . .
O3 Mo1 O4 93.40(13) . .
O1 Mo1 O5 99.14(15) . .
O3 Mo1 O5 79.43(13) . .
O4 Mo1 O5 154.74(13) . .
O1 Mo1 O6 91.91(14) . .
O3 Mo1 O6 162.46(13) . .
O4 Mo1 O6 87.86(12) . .
O5 Mo1 O6 92.03(12) . .
O1 Mo1 O8 169.41(14) . 3_575
O3 Mo1 O8 86.09(12) . 3_575
O4 Mo1 O8 72.89(12) . 3_575
O5 Mo1 O8 82.41(12) . 3_575
O6 Mo1 O8 77.55(12) . 3_575
O1 Mo1 Mo2 97.60(12) . .
O3 Mo1 Mo2 48.30(9) . .
O4 Mo1 Mo2 48.74(9) . .
O5 Mo1 Mo2 127.59(9) . .
O6 Mo1 Mo2 136.53(9) . .
O8 Mo1 Mo2 89.56(8) 3_575 .
O1 Mo1 Mg1 102.33(11) . .
O3 Mo1 Mg1 39.81(9) . .
O4 Mo1 Mg1 130.36(9) . .
O5 Mo1 Mg1 39.82(9) . .
O6 Mo1 Mg1 131.02(9) . .
O8 Mo1 Mg1 85.62(8) 3_575 .
Mo2 Mo1 Mg1 88.11(3) . .
O2 Mo2 O3 106.58(15) . .
O2 Mo2 O4 105.89(14) . .
O3 Mo2 O4 94.51(13) . .
O2 Mo2 O7 98.29(15) . .
O3 Mo2 O7 86.20(13) . .
O4 Mo2 O7 154.46(13) . .
O2 Mo2 O8 93.56(15) . .
O3 Mo2 O8 159.36(12) . .
O4 Mo2 O8 84.03(12) . .
O7 Mo2 O8 86.46(13) . .
O2 Mo2 O4 164.43(14) . 3_575
O3 Mo2 O4 88.68(12) . 3_575
O4 Mo2 O4 75.22(13) . 3_575
O7 Mo2 O4 79.28(12) . 3_575
O8 Mo2 O4 71.00(11) . 3_575
O2 Mo2 Mo1 98.99(13) . .
O3 Mo2 Mo1 48.74(9) . .
O4 Mo2 Mo1 49.48(9) . .
O7 Mo2 Mo1 134.71(9) . .
O8 Mo2 Mo1 133.51(8) . .
O4 Mo2 Mo1 93.38(8) 3_575 .
O10 Mo3 O9 107.79(19) . .
O10 Mo3 O6 111.23(16) . 3_575
O9 Mo3 O6 110.05(16) . 3_575
O10 Mo3 O7 108.77(17) . .
O9 Mo3 O7 108.47(16) . .
O6 Mo3 O7 110.44(14) 3_575 .
O12 Mg1 O11 89.91(15) . .
O12 Mg1 O14 86.85(15) . .
O11 Mg1 O14 174.88(16) . .
O12 Mg1 O5 97.88(14) . .
O11 Mg1 O5 94.63(14) . .
O14 Mg1 O5 89.74(15) . .
O12 Mg1 O13 91.36(14) . .
O11 Mg1 O13 91.79(15) . .
O14 Mg1 O13 84.33(16) . .
O5 Mg1 O13 168.74(16) . .
O12 Mg1 O3 173.13(15) . .
O11 Mg1 O3 92.30(14) . .
O14 Mg1 O3 91.38(14) . .
O5 Mg1 O3 75.46(13) . .
O13 Mg1 O3 95.07(14) . .
O12 Mg1 Mo1 135.97(11) . .
O11 Mg1 Mo1 97.25(11) . .
O14 Mg1 Mo1 87.83(11) . .
O5 Mg1 Mo1 38.41(9) . .
O13 Mg1 Mo1 131.47(11) . .
O3 Mg1 Mo1 37.25(8) . .
Mo2 O3 Mo1 82.96(12) . .
Mo2 O3 Mg1 174.05(17) . .
Mo1 O3 Mg1 102.95(14) . .
Mo2 O4 Mo1 81.78(11) . .
Mo2 O4 Mo2 104.78(13) . 3_575
Mo1 O4 Mo2 109.21(13) . 3_575
C5 O5 Mo1 119.1(3) . .
C5 O5 Mg1 129.5(3) . .
Mo1 O5 Mg1 101.77(15) . .
Mo3 O6 Mo1 123.64(17) 3_575 .
Mo3 O7 Mo2 130.51(17) . .
C8 O8 Mo2 120.3(3) . .
C8 O8 Mo1 123.9(3) . 3_575
Mo2 O8 Mo1 106.82(13) . 3_575
C11 O11 Mg1 125.9(3) . .
C12 O12 Mg1 129.3(3) . .
C13 O13 Mg1 137.0(3) . .
C14 O14 Mg1 130.4(3) . .
C11 N11 C111 121.2(4) . .
C11 N11 C112 121.5(4) . .
C111 N11 C112 117.2(4) . .
C12 N12 C122 121.9(4) . .
C12 N12 C121 119.5(4) . .
C122 N12 C121 118.5(4) . .
C13 N13 C131 120.3(4) . .
C13 N13 C132 121.9(4) . .
C131 N13 C132 117.9(4) . .
C14 N14 C141 120.8(5) . .
C14 N14 C142 121.9(5) . .
C141 N14 C142 117.3(5) . .
O5 C5 H5A 109.5 . .
O5 C5 H5B 109.5 . .
H5A C5 H5B 109.5 . .
O5 C5 H5C 109.5 . .
H5A C5 H5C 109.5 . .
H5B C5 H5C 109.5 . .
O8 C8 H8A 109.5 . .
O8 C8 H8B 109.5 . .
H8A C8 H8B 109.5 . .
O8 C8 H8C 109.5 . .
H8A C8 H8C 109.5 . .
H8B C8 H8C 109.5 . .
O11 C11 N11 124.3(4) . .
O11 C11 H11A 117.9 . .
N11 C11 H11A 117.9 . .
O12 C12 N12 123.9(4) . .
O12 C12 H12A 118.1 . .
N12 C12 H12A 118.1 . .
O13 C13 N13 123.5(5) . .
O13 C13 H13A 118.2 . .
N13 C13 H13A 118.2 . .
O14 C14 N14 125.2(5) . .
O14 C14 H14G 117.4 . .
N14 C14 H14G 117.4 . .
N11 C111 H11B 109.5 . .
N11 C111 H11C 109.5 . .
H11B C111 H11C 109.5 . .
N11 C111 H11D 109.5 . .
H11B C111 H11D 109.5 . .
H11C C111 H11D 109.5 . .
N11 C112 H11E 109.5 . .
N11 C112 H11F 109.5 . .
H11E C112 H11F 109.5 . .
N11 C112 H11G 109.5 . .
H11E C112 H11G 109.5 . .
H11F C112 H11G 109.5 . .
N12 C121 H12B 109.5 . .
N12 C121 H12C 109.5 . .
H12B C121 H12C 109.5 . .
N12 C121 H12D 109.5 . .
H12B C121 H12D 109.5 . .
H12C C121 H12D 109.5 . .
N12 C122 H12E 109.5 . .
N12 C122 H12F 109.5 . .
H12E C122 H12F 109.5 . .
N12 C122 H12G 109.5 . .
H12E C122 H12G 109.5 . .
H12F C122 H12G 109.5 . .
N13 C131 H13B 109.5 . .
N13 C131 H13C 109.5 . .
H13B C131 H13C 109.5 . .
N13 C131 H13D 109.5 . .
H13B C131 H13D 109.5 . .
H13C C131 H13D 109.5 . .
N13 C132 H13E 109.5 . .
N13 C132 H13F 109.5 . .
H13E C132 H13F 109.5 . .
N13 C132 H13G 109.5 . .
H13E C132 H13G 109.5 . .
H13F C132 H13G 109.5 . .
N14 C141 H14A 109.5 . .
N14 C141 H14B 109.5 . .
H14A C141 H14B 109.5 . .
N14 C141 H14C 109.5 . .
H14A C141 H14C 109.5 . .
H14B C141 H14C 109.5 . .
N14 C142 H14D 109.5 . .
N14 C142 H14E 109.5 . .
H14D C142 H14E 109.5 . .
N14 C142 H14F 109.5 . .
H14D C142 H14F 109.5 . .
H14E C142 H14F 109.5 . .

loop_
_geom_bond_atom_site_label_1
_geom_bond_atom_site_label_2
_geom_bond_distance
_geom_bond_site_symmetry_2
Mo1 O1 1.688(3) .
Mo1 O3 1.976(3) .
Mo1 O4 2.003(3) .
Mo1 O5 2.019(3) .
Mo1 O6 2.101(3) .
Mo1 O8 2.270(3) 3_575
Mo1 Mo2 2.6084(8) .
Mo1 Mg1 3.1815(16) .
Mo2 O2 1.683(3) .
Mo2 O3 1.962(3) .
Mo2 O4 1.981(3) .
Mo2 O7 2.033(3) .
Mo2 O8 2.090(3) .
Mo2 O4 2.288(3) 3_575
Mo3 O10 1.724(4) .
Mo3 O9 1.725(4) .
Mo3 O6 1.806(3) 3_575
Mo3 O7 1.825(3) .
Mg1 O12 2.039(4) .
Mg1 O11 2.043(4) .
Mg1 O14 2.068(4) .
Mg1 O5 2.081(3) .
Mg1 O13 2.082(4) .
Mg1 O3 2.090(3) .
O4 Mo2 2.288(3) 3_575
O5 C5 1.419(6) .
O6 Mo3 1.806(3) 3_575
O8 C8 1.417(5) .
O8 Mo1 2.270(3) 3_575
O11 C11 1.244(6) .
O12 C12 1.246(6) .
O13 C13 1.248(6) .
O14 C14 1.239(6) .
N11 C11 1.320(6) .
N11 C111 1.458(7) .
N11 C112 1.462(6) .
N12 C12 1.320(6) .
N12 C122 1.451(6) .
N12 C121 1.470(6) .
N13 C13 1.319(6) .
N13 C131 1.465(7) .
N13 C132 1.469(6) .
N14 C14 1.306(6) .
N14 C141 1.446(8) .
N14 C142 1.460(7) .
C5 H5A 0.9800 .
C5 H5B 0.9800 .
C5 H5C 0.9800 .
C8 H8A 0.9800 .
C8 H8B 0.9800 .
C8 H8C 0.9800 .
C11 H11A 0.9500 .
C12 H12A 0.9500 .
C13 H13A 0.9500 .
C14 H14G 0.9500 .
C111 H11B 0.9800 .
C111 H11C 0.9800 .
C111 H11D 0.9800 .
C112 H11E 0.9800 .
C112 H11F 0.9800 .
C112 H11G 0.9800 .
C121 H12B 0.9800 .
C121 H12C 0.9800 .
C121 H12D 0.9800 .
C122 H12E 0.9800 .
C122 H12F 0.9800 .
C122 H12G 0.9800 .
C131 H13B 0.9800 .
C131 H13C 0.9800 .
C131 H13D 0.9800 .
C132 H13E 0.9800 .
C132 H13F 0.9800 .
C132 H13G 0.9800 .
C141 H14A 0.9800 .
C141 H14B 0.9800 .
C141 H14C 0.9800 .
C142 H14D 0.9800 .
C142 H14E 0.9800 .
C142 H14F 0.9800 .

loop_
_geom_torsion_atom_site_label_1
_geom_torsion_atom_site_label_2
_geom_torsion_atom_site_label_3
_geom_torsion_atom_site_label_4
_geom_torsion
_geom_torsion_site_symmetry_1
_geom_torsion_site_symmetry_4
O1 Mo1 Mo2 O2 1.54(15) . .
O3 Mo1 Mo2 O2 104.20(16) . .
O4 Mo1 Mo2 O2 -103.27(16) . .
O5 Mo1 Mo2 O2 109.29(16) . .
O6 Mo1 Mo2 O2 -99.40(17) . .
O8 Mo1 Mo2 O2 -170.64(13) 3_575 .
Mg1 Mo1 Mo2 O2 103.73(11) . .
O1 Mo1 Mo2 O3 -102.67(16) . .
O4 Mo1 Mo2 O3 152.53(17) . .
O5 Mo1 Mo2 O3 5.09(16) . .
O6 Mo1 Mo2 O3 156.40(18) . .
O8 Mo1 Mo2 O3 85.15(14) 3_575 .
Mg1 Mo1 Mo2 O3 -0.48(12) . .
O1 Mo1 Mo2 O4 104.80(16) . .
O3 Mo1 Mo2 O4 -152.53(17) . .
O5 Mo1 Mo2 O4 -147.44(16) . .
O6 Mo1 Mo2 O4 3.87(17) . .
O8 Mo1 Mo2 O4 -67.38(13) 3_575 .
Mg1 Mo1 Mo2 O4 -153.01(12) . .
O1 Mo1 Mo2 O7 -109.70(17) . .
O3 Mo1 Mo2 O7 -7.03(18) . .
O4 Mo1 Mo2 O7 145.50(17) . .
O5 Mo1 Mo2 O7 -1.94(17) . .
O6 Mo1 Mo2 O7 149.37(18) . .
O8 Mo1 Mo2 O7 78.12(15) 3_575 .
Mg1 Mo1 Mo2 O7 -7.51(13) . .
O1 Mo1 Mo2 O8 105.24(16) . .
O3 Mo1 Mo2 O8 -152.09(17) . .
O4 Mo1 Mo2 O8 0.44(17) . .
O5 Mo1 Mo2 O8 -147.01(16) . .
O6 Mo1 Mo2 O8 4.31(17) . .
O8 Mo1 Mo2 O8 -66.94(16) 3_575 .
Mg1 Mo1 Mo2 O8 -152.57(12) . .
O1 Mo1 Mo2 O4 172.06(13) . 3_575
O3 Mo1 Mo2 O4 -85.27(14) . 3_575
O4 Mo1 Mo2 O4 67.26(16) . 3_575
O5 Mo1 Mo2 O4 -80.19(13) . 3_575
O6 Mo1 Mo2 O4 71.13(14) . 3_575
O8 Mo1 Mo2 O4 -0.12(11) 3_575 3_575
Mg1 Mo1 Mo2 O4 -85.75(8) . 3_575
O1 Mo1 Mg1 O12 -80.4(2) . .
O3 Mo1 Mg1 O12 -178.3(2) . .
O4 Mo1 Mg1 O12 155.62(19) . .
O5 Mo1 Mg1 O12 9.1(2) . .
O6 Mo1 Mg1 O12 23.2(2) . .
O8 Mo1 Mg1 O12 92.51(19) 3_575 .
Mo2 Mo1 Mg1 O12 -177.78(17) . .
O1 Mo1 Mg1 O11 -177.84(16) . .
O3 Mo1 Mg1 O11 84.23(18) . .
O4 Mo1 Mg1 O11 58.19(16) . .
O5 Mo1 Mg1 O11 -88.32(18) . .
O6 Mo1 Mg1 O11 -74.23(16) . .
O8 Mo1 Mg1 O11 -4.92(13) 3_575 .
Mo2 Mo1 Mg1 O11 84.79(11) . .
O1 Mo1 Mg1 O14 2.79(17) . .
O3 Mo1 Mg1 O14 -95.13(19) . .
O4 Mo1 Mg1 O14 -121.17(16) . .
O5 Mo1 Mg1 O14 92.32(18) . .
O6 Mo1 Mg1 O14 106.41(16) . .
O8 Mo1 Mg1 O14 175.72(14) 3_575 .
Mo2 Mo1 Mg1 O14 -94.57(12) . .
O1 Mo1 Mg1 O5 -89.53(19) . .
O3 Mo1 Mg1 O5 172.5(2) . .
O4 Mo1 Mg1 O5 146.51(18) . .
O6 Mo1 Mg1 O5 14.09(19) . .
O8 Mo1 Mg1 O5 83.40(16) 3_575 .
Mo2 Mo1 Mg1 O5 173.11(14) . .
O1 Mo1 Mg1 O13 83.3(2) . .
O3 Mo1 Mg1 O13 -14.6(2) . .
O4 Mo1 Mg1 O13 -40.7(2) . .
O5 Mo1 Mg1 O13 172.8(2) . .
O6 Mo1 Mg1 O13 -173.11(19) . .
O8 Mo1 Mg1 O13 -103.79(18) 3_575 .
Mo2 Mo1 Mg1 O13 -14.09(16) . .
O1 Mo1 Mg1 O3 97.93(19) . .
O4 Mo1 Mg1 O3 -26.04(19) . .
O5 Mo1 Mg1 O3 -172.5(2) . .
O6 Mo1 Mg1 O3 -158.46(19) . .
O8 Mo1 Mg1 O3 -89.15(17) 3_575 .
Mo2 Mo1 Mg1 O3 0.56(14) . .
O2 Mo2 O3 Mo1 -87.47(15) . .
O4 Mo2 O3 Mo1 20.59(12) . .
O7 Mo2 O3 Mo1 175.00(12) . .
O8 Mo2 O3 Mo1 105.6(3) . .
O4 Mo2 O3 Mo1 95.66(11) 3_575 .
O1 Mo1 O3 Mo2 87.29(15) . .
O4 Mo1 O3 Mo2 -20.33(12) . .
O5 Mo1 O3 Mo2 -175.90(13) . .
O6 Mo1 O3 Mo2 -114.0(4) . .
O8 Mo1 O3 Mo2 -92.90(12) 3_575 .
Mg1 Mo1 O3 Mo2 179.25(19) . .
O1 Mo1 O3 Mg1 -91.97(17) . .
O4 Mo1 O3 Mg1 160.42(14) . .
O5 Mo1 O3 Mg1 4.85(14) . .
O6 Mo1 O3 Mg1 66.8(5) . .
O8 Mo1 O3 Mg1 87.84(14) 3_575 .
Mo2 Mo1 O3 Mg1 -179.25(19) . .
O11 Mg1 O3 Mo1 -98.97(16) . .
O14 Mg1 O3 Mo1 84.60(16) . .
O5 Mg1 O3 Mo1 -4.77(14) . .
O13 Mg1 O3 Mo1 169.04(15) . .
O2 Mo2 O4 Mo1 88.31(15) . .
O3 Mo2 O4 Mo1 -20.36(12) . .
O7 Mo2 O4 Mo1 -111.0(3) . .
O8 Mo2 O4 Mo1 -179.68(12) . .
O4 Mo2 O4 Mo1 -107.80(14) 3_575 .
O2 Mo2 O4 Mo2 -163.89(15) . 3_575
O3 Mo2 O4 Mo2 87.44(14) . 3_575
O7 Mo2 O4 Mo2 -3.2(4) . 3_575
O8 Mo2 O4 Mo2 -71.88(13) . 3_575
O4 Mo2 O4 Mo2 0.0 3_575 3_575
Mo1 Mo2 O4 Mo2 107.80(14) . 3_575
O1 Mo1 O4 Mo2 -85.96(14) . .
O3 Mo1 O4 Mo2 20.18(12) . .
O5 Mo1 O4 Mo2 92.4(3) . .
O6 Mo1 O4 Mo2 -177.34(12) . .
O8 Mo1 O4 Mo2 105.04(12) 3_575 .
Mg1 Mo1 O4 Mo2 36.54(15) . .
O1 Mo1 O4 Mo2 171.18(14) . 3_575
O3 Mo1 O4 Mo2 -82.68(14) . 3_575
O5 Mo1 O4 Mo2 -10.4(4) . 3_575
O6 Mo1 O4 Mo2 79.80(14) . 3_575
O8 Mo1 O4 Mo2 2.18(12) 3_575 3_575
Mo2 Mo1 O4 Mo2 -102.86(15) . 3_575
Mg1 Mo1 O4 Mo2 -66.32(16) . 3_575
O1 Mo1 O5 C5 -51.0(4) . .
O3 Mo1 O5 C5 -154.1(4) . .
O4 Mo1 O5 C5 130.6(4) . .
O6 Mo1 O5 C5 41.3(4) . .
O8 Mo1 O5 C5 118.5(4) 3_575 .
Mo2 Mo1 O5 C5 -158.0(4) . .
Mg1 Mo1 O5 C5 -149.3(5) . .
O1 Mo1 O5 Mg1 98.32(16) . .
O3 Mo1 O5 Mg1 -4.84(14) . .
O4 Mo1 O5 Mg1 -80.1(3) . .
O6 Mo1 O5 Mg1 -169.41(14) . .
O8 Mo1 O5 Mg1 -92.26(14) 3_575 .
Mo2 Mo1 O5 Mg1 -8.71(18) . .
O12 Mg1 O5 C5 -28.9(5) . .
O11 Mg1 O5 C5 -119.5(4) . .
O14 Mg1 O5 C5 57.8(4) . .
O13 Mg1 O5 C5 116.0(8) . .
O3 Mg1 O5 C5 149.3(4) . .
Mo1 Mg1 O5 C5 144.7(5) . .
O12 Mg1 O5 Mo1 -173.62(15) . .
O11 Mg1 O5 Mo1 95.83(15) . .
O14 Mg1 O5 Mo1 -86.84(16) . .
O13 Mg1 O5 Mo1 -28.7(9) . .
O3 Mg1 O5 Mo1 4.65(13) . .
O1 Mo1 O6 Mo3 -111.9(2) . 3_575
O3 Mo1 O6 Mo3 88.6(5) . 3_575
O4 Mo1 O6 Mo3 -5.88(19) . 3_575
O5 Mo1 O6 Mo3 148.8(2) . 3_575
O8 Mo1 O6 Mo3 67.07(19) 3_575 3_575
Mo2 Mo1 O6 Mo3 -8.8(3) . 3_575
Mg1 Mo1 O6 Mo3 139.87(14) . 3_575
O10 Mo3 O7 Mo2 101.0(2) . .
O9 Mo3 O7 Mo2 -142.0(2) . .
O6 Mo3 O7 Mo2 -21.3(3) 3_575 .
O2 Mo2 O7 Mo3 133.3(2) . .
O3 Mo2 O7 Mo3 -120.5(2) . .
O4 Mo2 O7 Mo3 -28.0(4) . .
O8 Mo2 O7 Mo3 40.2(2) . .
O4 Mo2 O7 Mo3 -31.1(2) 3_575 .
Mo1 Mo2 O7 Mo3 -115.24(19) . .
O2 Mo2 O8 C8 -31.6(3) . .
O3 Mo2 O8 C8 135.8(4) . .
O4 Mo2 O8 C8 -137.2(3) . .
O7 Mo2 O8 C8 66.5(3) . .
O4 Mo2 O8 C8 146.4(3) 3_575 .
Mo1 Mo2 O8 C8 -137.6(3) . .
O2 Mo2 O8 Mo1 179.94(15) . 3_575
O3 Mo2 O8 Mo1 -12.6(4) . 3_575
O4 Mo2 O8 Mo1 74.32(13) . 3_575
O7 Mo2 O8 Mo1 -81.95(14) . 3_575
O4 Mo2 O8 Mo1 -2.08(11) 3_575 3_575
Mo1 Mo2 O8 Mo1 73.98(15) . 3_575
O12 Mg1 O11 C11 167.6(4) . .
O5 Mg1 O11 C11 -94.5(4) . .
O13 Mg1 O11 C11 76.2(4) . .
O3 Mg1 O11 C11 -18.9(4) . .
Mo1 Mg1 O11 C11 -56.0(4) . .
O11 Mg1 O12 C12 165.3(4) . .
O14 Mg1 O12 C12 -18.6(4) . .
O5 Mg1 O12 C12 70.7(4) . .
O13 Mg1 O12 C12 -102.9(4) . .
Mo1 Mg1 O12 C12 65.0(5) . .
O12 Mg1 O13 C13 -163.9(5) . .
O11 Mg1 O13 C13 -74.0(5) . .
O14 Mg1 O13 C13 109.4(5) . .
O5 Mg1 O13 C13 50.8(11) . .
O3 Mg1 O13 C13 18.5(5) . .
Mo1 Mg1 O13 C13 27.4(6) . .
O12 Mg1 O14 C14 -164.9(4) . .
O5 Mg1 O14 C14 97.2(4) . .
O13 Mg1 O14 C14 -73.3(4) . .
O3 Mg1 O14 C14 21.7(4) . .
Mo1 Mg1 O14 C14 58.8(4) . .
Mg1 O11 C11 N11 172.9(3) . .
C111 N11 C11 O11 -0.9(7) . .
C112 N11 C11 O11 -179.3(5) . .
Mg1 O12 C12 N12 108.2(5) . .
C122 N12 C12 O12 -3.1(7) . .
C121 N12 C12 O12 176.0(4) . .
Mg1 O13 C13 N13 -159.4(4) . .
C131 N13 C13 O13 3.0(8) . .
C132 N13 C13 O13 -176.3(5) . .
Mg1 O14 C14 N14 158.8(4) . .
C141 N14 C14 O14 -3.9(9) . .
C142 N14 C14 O14 178.4(5) . .
